data_9002646
loop_
_publ_author_name
'Merlino, S.'
'Orlandi, P.'

_publ_section_title
;Carraraite and zaccagnaite, two new minerals from the Carrara marble
 quarries: their chemical compositions, physical properties and structural
 features
;
_journal_name_full 'American Mineralogist'
_journal_page_first 1293
_journal_page_last 1301
_journal_volume 86
_journal_year 2001
_chemical_formula_sum 'C H2 Al0.333 O5 Zn0.667'
_chemical_name_mineral Zaccagnaite
_space_group_IT_number 194
_symmetry_space_group_name_Hall '-P 6c 2c'
_symmetry_space_group_name_H-M 'P 63/m m c'
_cell_angle_alpha 90
_cell_angle_beta 90
_cell_angle_gamma 120
_cell_length_a 3.0725
_cell_length_b 3.0725
_cell_length_c 15.114
_cell_formula_units_Z 2
_cell_volume 123.565
_database_code_amcsd 0002735
_exptl_crystal_density_diffrn 3.941
_cod_original_formula_sum '(Al.333 Zn.667) O5 C H2'
_cod_database_code 9002646

loop_
_space_group_symop_operation_xyz
x,y,z
-x,-x+y,1/2+z
x,x-y,1/2-z
-x+y,-x,1/2-z
x-y,x,1/2+z
-y,-x,z
y,x,-z
y,-x+y,-z
-y,x-y,z
x-y,-y,1/2+z
-x+y,y,1/2-z
x,y,1/2-z
-x,-y,1/2+z
x,x-y,z
-x,-x+y,-z
x-y,x,-z
-x+y,-x,z
y,x,1/2+z
-y,-x,1/2-z
-y,x-y,1/2-z
y,-x+y,1/2+z
-x+y,y,z
x-y,-y,-z
-x,-y,-z

loop_
_atom_site_label
_atom_site_fract_x
_atom_site_fract_y
_atom_site_fract_z
_atom_site_occupancy
_atom_site_U_iso_or_equiv
Al 0.00000 0.00000 0.00000 0.33333 0.01100
Zn 0.00000 0.00000 0.00000 0.66667 0.01100
O1 0.33333 0.66667 0.06550 1.00000 0.01700
O2 0.24100 -0.24100 0.25000 1.00000 0.04000
C 0.00000 0.00000 0.25000 1.00000 0.01900
H 0.33333 0.66667 0.09900 1.00000 0.01000

loop_
_cod_related_entry_id
_cod_related_entry_database
_cod_related_entry_code
1 AMCSD 0002735
